data_4117946
loop_
_publ_author_name
'Lucie Routaboul'
'Pierre Braunstein'
'Jie Xiao'
'Zhengzheng Zhang'
'Peter A. Dowben'
'Guillaume Dalmas'
'Victor Da Costa'
'Olivier F\'elix'
'Gero Decher'
'Luis G. Rosa'
'Bernard Doudin'

_publ_contact_author_address
;Laboratoire de Chimie de Coordination, 
Institut de Chimie (UMR 7177 CNRS), 
Universit\'e Louis Pasteur, 
4 rue Blaise Pascal, F-67070 
Strasbourg Cedex, France, 
;
_publ_contact_author_email braunstein@unistra.fr
_publ_contact_author_fax '+33 368851322'
_publ_contact_author_name 'Dr. Pierre Braunstein'
_publ_contact_author_phone '+33 368851308'
_publ_section_title
;
 Altering the Static Dipole on Surfaces through Chemistry: Molecular Films
 of Zwitterionic Quinonoids
;
_journal_name_full 'Journal of the American Chemical Society'
_journal_page_first 8494
_journal_page_last 8506
_journal_paper_doi 10.1021/ja212104b
_journal_volume 134
_journal_year 2012
_chemical_formula_moiety 'C14 H22 N2 O2 S2'
_chemical_formula_sum 'C14 H22 N2 O2 S2'
_chemical_formula_weight 314.46
_space_group_IT_number 2
_symmetry_cell_setting triclinic
_symmetry_Int_Tables_number 2
_symmetry_space_group_name_Hall '-P 1'
_symmetry_space_group_name_H-M 'P -1'
_atom_sites_solution_hydrogens geom
_atom_sites_solution_primary direct
_atom_sites_solution_secondary difmap
_audit_creation_method SHELXL-97
_cell_angle_alpha 104.132(4)
_cell_angle_beta 91.046(3)
_cell_angle_gamma 94.447(4)
_cell_formula_units_Z 2
_cell_length_a 5.3008(4)
_cell_length_b 9.8123(7)
_cell_length_c 15.3621(9)
_cell_measurement_reflns_used 4182
_cell_measurement_temperature 173(2)
_cell_measurement_theta_max 25.02
_cell_measurement_theta_min 0.988
_cell_volume 771.94(9)
_computing_cell_refinement 'HKL Scalepack (Otwinowski & Minor 1997)'
_computing_data_reduction 'HKL Denzo and Scalepack (Otwinowski & Minor 1997)'
_computing_molecular_graphics ORTEP-3
_computing_publication_material PLATON
_computing_structure_refinement 'SHELXL-97 (Sheldrick, 1997)'
_computing_structure_solution 'SHELXS-97 (Sheldrick, 1997)'
_diffrn_ambient_temperature 173(2)
_diffrn_detector_area_resol_mean 9
_diffrn_measured_fraction_theta_full 0.980
_diffrn_measured_fraction_theta_max 0.980
_diffrn_measurement_device_type KappaCCD
_diffrn_measurement_method CCD
_diffrn_radiation_monochromator graphite
_diffrn_radiation_probe x-ray
_diffrn_radiation_type MoK\a
_diffrn_radiation_wavelength 0.71073
_diffrn_reflns_av_R_equivalents 0.0283
_diffrn_reflns_av_sigmaI/netI 0.0630
_diffrn_reflns_limit_h_max 5
_diffrn_reflns_limit_h_min -6
_diffrn_reflns_limit_k_max 11
_diffrn_reflns_limit_k_min -11
_diffrn_reflns_limit_l_max 18
_diffrn_reflns_limit_l_min -18
_diffrn_reflns_number 4283
_diffrn_reflns_theta_full 25.25
_diffrn_reflns_theta_max 25.25
_diffrn_reflns_theta_min 3.86
_diffrn_source 'fine-focus sealed tube'
_exptl_absorpt_coefficient_mu 0.348
_exptl_absorpt_correction_type none
_exptl_crystal_colour violet
_exptl_crystal_density_diffrn 1.353
_exptl_crystal_description plate
_exptl_crystal_F_000 336
_exptl_crystal_size_max 0.08
_exptl_crystal_size_mid 0.06
_exptl_crystal_size_min 0.02
_refine_diff_density_max 0.565
_refine_diff_density_min -0.401
_refine_diff_density_rms 0.085
_refine_ls_extinction_coef 0.040(8)
_refine_ls_extinction_expression Fc^*^=kFc[1+0.001xFc^2^\l^3^/sin(2\q)]^-1/4^
_refine_ls_extinction_method SHELXL
_refine_ls_goodness_of_fit_ref 1.069
_refine_ls_hydrogen_treatment mixed
_refine_ls_matrix_type full
_refine_ls_number_parameters 192
_refine_ls_number_reflns 2748
_refine_ls_number_restraints 0
_refine_ls_restrained_S_all 1.069
_refine_ls_R_factor_all 0.0919
_refine_ls_R_factor_gt 0.0671
_refine_ls_shift/su_max 0.015
_refine_ls_shift/su_mean 0.002
_refine_ls_structure_factor_coef Fsqd
_refine_ls_weighting_details 'calc w=1/[\s^2^(Fo^2^)+(0.0879P)^2^+1.2627P] where P=(Fo^2^+2Fc^2^)/3'
_refine_ls_weighting_scheme calc
_refine_ls_wR_factor_gt 0.1766
_refine_ls_wR_factor_ref 0.1873
_reflns_number_gt 2043
_reflns_number_total 2748
_reflns_threshold_expression >2sigma(I)
_cod_data_source_file ja212104b_si_002_3.cif
_cod_data_source_block Lucie1
_cod_database_code 4117946

loop_
_symmetry_equiv_pos_as_xyz
'x, y, z'
'-x, -y, -z'

loop_
_atom_site_label
_atom_site_type_symbol
_atom_site_fract_x
_atom_site_fract_y
_atom_site_fract_z
_atom_site_U_iso_or_equiv
_atom_site_adp_type
_atom_site_occupancy
_atom_site_symmetry_multiplicity
_atom_site_calc_flag
_atom_site_refinement_flags
C1 C 1.0805(7) 0.2530(4) 0.3851(3) 0.0228(8) Uani 1 1 d .
H1 H 1.1277 0.2559 0.3262 0.027 Uiso 1 1 calc R
C2 C 0.8893(7) 0.3314(4) 0.4259(2) 0.0212(8) Uani 1 1 d .
C3 C 0.8129(7) 0.3314(4) 0.5204(3) 0.0231(9) Uani 1 1 d .
C4 C 0.9421(7) 0.2482(4) 0.5659(3) 0.0241(9) Uani 1 1 d .
H4 H 0.8957 0.2467 0.6252 0.029 Uiso 1 1 calc R
C5 C 1.1356(7) 0.1679(4) 0.5277(3) 0.0228(8) Uani 1 1 d .
C6 C 1.2027(7) 0.1701(4) 0.4315(3) 0.0219(8) Uani 1 1 d .
C7 C 0.8057(8) 0.4270(4) 0.2972(3) 0.0259(9) Uani 1 1 d .
H7A H 0.8020 0.3327 0.2549 0.031 Uiso 1 1 calc R
H7B H 0.9775 0.4745 0.2974 0.031 Uiso 1 1 calc R
C8 C 0.6140(9) 0.5125(5) 0.2642(3) 0.0336(10) Uani 1 1 d .
H8A H 0.6202 0.6074 0.3057 0.040 Uiso 1 1 calc R
H8B H 0.4418 0.4660 0.2651 0.040 Uiso 1 1 calc R
C9 C 0.6630(9) 0.5278(5) 0.1694(3) 0.0363(11) Uani 1 1 d .
H9A H 0.8405 0.5667 0.1681 0.044 Uiso 1 1 calc R
H9B H 0.5525 0.5977 0.1563 0.044 Uiso 1 1 calc R
C10 C 0.2718(10) 0.3580(6) 0.0665(4) 0.0563(14) Uani 1 1 d .
H10A H 0.1943 0.3418 0.1209 0.084 Uiso 1 1 calc R
H10B H 0.2160 0.2797 0.0151 0.084 Uiso 1 1 calc R
H10C H 0.2203 0.4464 0.0557 0.084 Uiso 1 1 calc R
C11 C 1.4862(7) 0.0620(4) 0.3111(3) 0.0246(9) Uani 1 1 d .
H11A H 1.6733 0.0737 0.3178 0.030 Uiso 1 1 calc R
H11B H 1.4319 0.1329 0.2801 0.030 Uiso 1 1 calc R
C12 C 1.4041(8) -0.0850(4) 0.2540(3) 0.0275(9) Uani 1 1 d .
H12A H 1.4377 -0.1544 0.2890 0.033 Uiso 1 1 calc R
H12B H 1.5094 -0.1043 0.2004 0.033 Uiso 1 1 calc R
C13 C 1.1252(8) -0.1073(5) 0.2226(3) 0.0324(10) Uani 1 1 d .
H13A H 1.0199 -0.0943 0.2761 0.039 Uiso 1 1 calc R
H13B H 1.0891 -0.2059 0.1872 0.039 Uiso 1 1 calc R
C14 C 1.2664(9) -0.0174(6) 0.0714(3) 0.0435(12) Uani 1 1 d .
H14A H 1.4323 0.0230 0.0990 0.065 Uiso 1 1 calc R
H14B H 1.2227 0.0288 0.0240 0.065 Uiso 1 1 calc R
H14C H 1.2726 -0.1187 0.0454 0.065 Uiso 1 1 calc R
O1 O 0.6388(5) 0.4057(3) 0.55222(19) 0.0318(7) Uani 1 1 d .
O2 O 1.2600(5) 0.0931(3) 0.56543(18) 0.0304(7) Uani 1 1 d .
N1 N 0.7568(6) 0.4100(4) 0.3861(2) 0.0248(8) Uani 1 1 d .
N2 N 1.3798(6) 0.0874(3) 0.3993(2) 0.0249(8) Uani 1 1 d .
S1 S 0.6121(2) 0.36894(13) 0.08069(8) 0.0415(4) Uani 1 1 d .
S2 S 1.0313(2) 0.00960(13) 0.15528(7) 0.0357(4) Uani 1 1 d .
H2N H 1.444(8) 0.055(4) 0.436(3) 0.024(12) Uiso 1 1 d .
H1N H 0.660(8) 0.453(4) 0.416(3) 0.021(11) Uiso 1 1 d .

loop_
_atom_site_aniso_label
_atom_site_aniso_U_11
_atom_site_aniso_U_22
_atom_site_aniso_U_33
_atom_site_aniso_U_23
_atom_site_aniso_U_13
_atom_site_aniso_U_12
C1 0.021(2) 0.0249(19) 0.0241(19) 0.0077(16) -0.0006(16) 0.0056(16)
C2 0.019(2) 0.0206(19) 0.0248(19) 0.0067(15) -0.0007(15) 0.0021(16)
C3 0.022(2) 0.0215(19) 0.0247(19) 0.0041(15) -0.0020(16) 0.0043(16)
C4 0.024(2) 0.026(2) 0.0243(19) 0.0070(16) 0.0031(16) 0.0099(17)
C5 0.020(2) 0.0242(19) 0.0249(19) 0.0075(16) -0.0019(16) 0.0035(16)
C6 0.0168(19) 0.0220(19) 0.027(2) 0.0046(15) 0.0003(16) 0.0040(16)
C7 0.024(2) 0.029(2) 0.026(2) 0.0080(17) 0.0054(17) 0.0095(17)
C8 0.037(3) 0.040(2) 0.030(2) 0.0151(19) 0.0041(19) 0.018(2)
C9 0.042(3) 0.037(2) 0.033(2) 0.0135(19) 0.003(2) 0.011(2)
C10 0.040(3) 0.069(4) 0.060(3) 0.016(3) -0.006(3) 0.002(3)
C11 0.0169(19) 0.029(2) 0.029(2) 0.0081(17) 0.0036(16) 0.0070(16)
C12 0.026(2) 0.024(2) 0.032(2) 0.0070(17) 0.0005(17) 0.0053(17)
C13 0.025(2) 0.039(2) 0.034(2) 0.0126(19) -0.0004(18) -0.0012(19)
C14 0.038(3) 0.067(3) 0.028(2) 0.015(2) 0.005(2) 0.009(2)
O1 0.0305(17) 0.0344(16) 0.0343(16) 0.0104(13) 0.0105(13) 0.0189(13)
O2 0.0311(16) 0.0326(16) 0.0308(15) 0.0107(12) -0.0018(13) 0.0141(13)
N1 0.0211(18) 0.0268(18) 0.0288(18) 0.0076(15) 0.0038(15) 0.0121(15)
N2 0.0242(18) 0.0278(18) 0.0259(18) 0.0098(15) 0.0010(15) 0.0119(15)
S1 0.0394(7) 0.0471(7) 0.0363(7) 0.0054(5) -0.0003(5) 0.0103(5)
S2 0.0264(6) 0.0558(8) 0.0275(6) 0.0135(5) 0.0000(4) 0.0096(5)

loop_
_atom_type_symbol
_atom_type_description
_atom_type_scat_dispersion_real
_atom_type_scat_dispersion_imag
_atom_type_scat_source
C C 0.0033 0.0016 'International Tables Vol C Tables 4.2.6.8 and 6.1.1.4'
O O 0.0106 0.0060 'International Tables Vol C Tables 4.2.6.8 and 6.1.1.4'
N N 0.0061 0.0033 'International Tables Vol C Tables 4.2.6.8 and 6.1.1.4'
S S 0.1246 0.1234 'International Tables Vol C Tables 4.2.6.8 and 6.1.1.4'
H H 0.0000 0.0000 'International Tables Vol C Tables 4.2.6.8 and 6.1.1.4'

loop_
_geom_angle_atom_site_label_1
_geom_angle_atom_site_label_2
_geom_angle_atom_site_label_3
_geom_angle
C2 C1 C6 119.3(3)
N1 C2 C1 123.6(4)
N1 C2 C3 114.7(3)
C1 C2 C3 121.7(3)
O1 C3 C4 124.7(4)
O1 C3 C2 117.5(3)
C4 C3 C2 117.7(3)
C5 C4 C3 122.5(4)
O2 C5 C4 125.4(4)
O2 C5 C6 117.0(3)
C4 C5 C6 117.6(3)
N2 C6 C1 125.2(4)
N2 C6 C5 113.7(3)
C1 C6 C5 121.2(3)
N1 C7 C8 112.6(3)
C7 C8 C9 112.5(3)
C8 C9 S1 116.1(3)
N2 C11 C12 112.0(3)
C11 C12 C13 114.5(3)
C12 C13 S2 114.6(3)
C2 N1 C7 123.0(3)
C6 N2 C11 128.5(4)
C9 S1 C10 100.0(3)
C14 S2 C13 100.5(2)

loop_
_geom_bond_atom_site_label_1
_geom_bond_atom_site_label_2
_geom_bond_distance
C1 C2 1.386(5)
C1 C6 1.392(5)
C2 N1 1.326(5)
C2 C3 1.513(5)
C3 O1 1.253(4)
C3 C4 1.405(5)
C4 C5 1.393(5)
C5 O2 1.256(4)
C5 C6 1.531(5)
C6 N2 1.313(5)
C7 N1 1.442(5)
C7 C8 1.522(5)
C8 C9 1.525(6)
C9 S1 1.801(5)
C10 S1 1.805(5)
C11 N2 1.450(5)
C11 C12 1.520(6)
C12 C13 1.529(6)
C13 S2 1.812(4)
C14 S2 1.796(5)

loop_
_cod_related_entry_id
_cod_related_entry_database
_cod_related_entry_code
1 ChemSpider 30660628
